data_7035500
loop_
_publ_author_name
'Buvaylo, Elena A.'
'Kokozay, Vladimir N.'
'Linnik, Rostyslav P.'
'Vassilyeva, Olga Yu'
'Skelton, Brian W.'

_publ_section_title
;
 Hybrid organic-inorganic chlorozincate and a molecular zinc complex
 involving the in situ formed imidazo[1,5-a]pyridinium cation:
 serendipitous oxidative cyclization, structures and photophysical
 properties.
;
_journal_issue 30
_journal_name_full 'Dalton transactions (Cambridge, England : 2003)'
_journal_page_first 13735
_journal_page_last 13744
_journal_paper_doi 10.1039/c5dt01491c
_journal_volume 44
_journal_year 2015
_chemical_formula_moiety 'C13 H12 N3, Cl, 1.5(H2 O)'
_chemical_formula_sum 'C13 H15 Cl N3 O1.5'
_chemical_formula_weight 272.73
_space_group_IT_number 2
_symmetry_cell_setting triclinic
_symmetry_Int_Tables_number 2
_symmetry_space_group_name_Hall '-P 1'
_symmetry_space_group_name_H-M 'P -1'
_atom_sites_solution_hydrogens mixed
_audit_creation_date 2014-11-11T09:36:19-00:00
_audit_creation_method 'WinGX routine CIF_UPDATE'
_audit_update_record
;
2015-04-10 deposited with the CCDC.
2015-06-16 downloaded from the CCDC.
;
_cell_angle_alpha 90.392(4)
_cell_angle_beta 92.574(5)
_cell_angle_gamma 107.298(5)
_cell_formula_units_Z 4
_cell_length_a 7.3552(5)
_cell_length_b 10.0184(6)
_cell_length_c 18.5955(10)
_cell_measurement_reflns_used 3192
_cell_measurement_temperature 100(2)
_cell_measurement_theta_max 29.57
_cell_measurement_theta_min 2.2
_cell_volume 1306.66(14)
_computing_cell_refinement
;
CrysAlisPro, Agilent Technologies,
Version 1.171.37.31 (release 14-01-2014 CrysAlis171 .NET)
(compiled Jan 14 2014,18:38:05)
;
_computing_data_collection
;
CrysAlisPro, Agilent Technologies,
Version 1.171.37.31 (release 14-01-2014 CrysAlis171 .NET)
(compiled Jan 14 2014,18:38:05)
;
_computing_data_reduction
;
CrysAlisPro, Agilent Technologies,
Version 1.171.37.31 (release 14-01-2014 CrysAlis171 .NET)
(compiled Jan 14 2014,18:38:05)
;
_computing_molecular_graphics 'Diamond (Brandenburg, K., (1999)'
_computing_publication_material 'WinGX Farrugia, L. J. (1999)'
_computing_structure_refinement 'SHELXL-2014/7 (Sheldrick, 2014)'
_computing_structure_solution 'SIR92 (Altomare et al., 1994)'
_diffrn_ambient_temperature 100(2)
_diffrn_detector 'CCD plate'
_diffrn_detector_area_resol_mean 16.0009
_diffrn_measured_fraction_theta_full 0.999
_diffrn_measured_fraction_theta_max 0.889
_diffrn_measurement_device 'four-circle diffractometer'
_diffrn_measurement_device_type 'Oxford Diffraction Xcalibur diffractometer'
_diffrn_measurement_method '\w scans'
_diffrn_orient_matrix_UB_11 -0.0548427
_diffrn_orient_matrix_UB_12 -0.05788
_diffrn_orient_matrix_UB_13 -0.021578
_diffrn_orient_matrix_UB_21 -0.0211668
_diffrn_orient_matrix_UB_22 -0.0408644
_diffrn_orient_matrix_UB_23 0.0312505
_diffrn_orient_matrix_UB_31 -0.0822683
_diffrn_orient_matrix_UB_32 0.0219489
_diffrn_orient_matrix_UB_33 0.0040329
_diffrn_radiation_monochromator graphite
_diffrn_radiation_probe x-ray
_diffrn_radiation_type MoK\a
_diffrn_radiation_wavelength 0.71073
_diffrn_reflns_av_R_equivalents 0.0313
_diffrn_reflns_av_unetI/netI 0.0556
_diffrn_reflns_Laue_measured_fraction_full 0.999
_diffrn_reflns_Laue_measured_fraction_max 0.889
_diffrn_reflns_limit_h_max 10
_diffrn_reflns_limit_h_min -10
_diffrn_reflns_limit_k_max 14
_diffrn_reflns_limit_k_min -14
_diffrn_reflns_limit_l_max 26
_diffrn_reflns_limit_l_min -26
_diffrn_reflns_number 11805
_diffrn_reflns_point_group_measured_fraction_full 0.999
_diffrn_reflns_point_group_measured_fraction_max 0.889
_diffrn_reflns_theta_full 28
_diffrn_reflns_theta_max 30.324
_diffrn_reflns_theta_min 2.375
_diffrn_source 'Enhance (Mo) X-ray Source'
_exptl_absorpt_coefficient_mu 0.289
_exptl_absorpt_correction_T_max 0.975
_exptl_absorpt_correction_T_min 0.923
_exptl_absorpt_correction_type analytical
_exptl_absorpt_process_details
;
        CrysAlisPro, Oxford Diffraction Ltd.

;
_exptl_crystal_colour colourless
_exptl_crystal_density_diffrn 1.386
_exptl_crystal_description needle
_exptl_crystal_F_000 572
_exptl_crystal_size_max 0.52
_exptl_crystal_size_mid 0.12
_exptl_crystal_size_min 0.1
_refine_diff_density_max 0.375
_refine_diff_density_min -0.397
_refine_diff_density_rms 0.062
_refine_ls_extinction_method none
_refine_ls_goodness_of_fit_ref 1.023
_refine_ls_hydrogen_treatment mixed
_refine_ls_matrix_type full
_refine_ls_number_parameters 360
_refine_ls_number_reflns 6970
_refine_ls_number_restraints 9
_refine_ls_restrained_S_all 1.024
_refine_ls_R_factor_all 0.0689
_refine_ls_R_factor_gt 0.0491
_refine_ls_shift/su_max 0.001
_refine_ls_shift/su_mean 0
_refine_ls_structure_factor_coef Fsqd
_refine_ls_weighting_details 'w=1/[\s^2^(Fo^2^)+(0.0394P)^2^+0.4851P] where P=(Fo^2^+2Fc^2^)/3'
_refine_ls_weighting_scheme calc
_refine_ls_wR_factor_gt 0.1038
_refine_ls_wR_factor_ref 0.1161
_reflns_number_gt 5342
_reflns_number_total 6970
_reflns_threshold_expression 'I > 2\s(I)'
_cod_data_source_file c5dt01491c2.cif
_cod_data_source_block lv713
_cod_depositor_comments 'Adding full bibliography for 7035498--7035500.cif.'
_cod_original_formula_sum 'C13 H15 Cl N3 O1.50'
_cod_database_code 7035500

loop_
_symmetry_equiv_pos_as_xyz
'x, y, z'
'-x, -y, -z'

loop_
_atom_site_label
_atom_site_type_symbol
_atom_site_fract_x
_atom_site_fract_y
_atom_site_fract_z
_atom_site_U_iso_or_equiv
_atom_site_adp_type
_atom_site_occupancy
_atom_site_calc_flag
C11 C 0.5276(3) -0.08524(19) 0.20311(10) 0.0212(4) Uani 1 d
H11 H 0.4454 -0.1706 0.1832 0.025 Uiso 1 calc
N12 N 0.5638(2) -0.05107(15) 0.27460(8) 0.0183(3) Uani 1 d
C12 C 0.4694(3) -0.14265(18) 0.33191(10) 0.0232(4) Uani 1 d
H12A H 0.5523 -0.1965 0.3504 0.035 Uiso 1 calc
H12B H 0.3487 -0.2069 0.3125 0.035 Uiso 1 calc
H12C H 0.4441 -0.0856 0.3711 0.035 Uiso 1 calc
C13 C 0.6875(2) 0.07812(17) 0.28376(10) 0.0173(3) Uani 1 d
N13A N 0.7300(2) 0.12803(15) 0.21698(8) 0.0169(3) Uani 1 d
C14 C 0.8563(3) 0.25518(18) 0.19730(10) 0.0205(4) Uani 1 d
H14 H 0.9237 0.3227 0.2327 0.025 Uiso 1 calc
C15 C 0.8795(3) 0.2793(2) 0.12680(10) 0.0244(4) Uani 1 d
H15 H 0.9664 0.3646 0.1126 0.029 Uiso 1 calc
C16 C 0.7771(3) 0.1800(2) 0.07243(11) 0.0270(4) Uani 1 d
H16 H 0.7936 0.2012 0.023 0.032 Uiso 1 calc
C17 C 0.6569(3) 0.0560(2) 0.09144(10) 0.0249(4) Uani 1 d
H17 H 0.5897 -0.0106 0.0556 0.03 Uiso 1 calc
C17A C 0.6322(3) 0.02662(18) 0.16536(10) 0.0205(4) Uani 1 d
C131 C 0.7583(2) 0.15503(18) 0.35157(9) 0.0171(3) Uani 1 d
N132 N 0.7621(2) 0.29039(15) 0.35085(8) 0.0182(3) Uani 1 d
C133 C 0.8170(3) 0.36447(19) 0.41223(10) 0.0208(4) Uani 1 d
H133 H 0.8214 0.4602 0.4128 0.025 Uiso 1 calc
C134 C 0.8679(3) 0.30796(19) 0.47534(10) 0.0223(4) Uani 1 d
H134 H 0.901 0.363 0.5184 0.027 Uiso 1 calc
C135 C 0.8696(3) 0.17054(19) 0.47430(10) 0.0230(4) Uani 1 d
H135 H 0.9075 0.1305 0.5164 0.028 Uiso 1 calc
C136 C 0.8153(3) 0.09146(18) 0.41098(10) 0.0197(4) Uani 1 d
H136 H 0.8171 -0.0029 0.4084 0.024 Uiso 1 calc
C21 C 0.3884(3) 0.29291(19) 0.13800(10) 0.0205(4) Uani 1 d
H21 H 0.4393 0.3403 0.0959 0.025 Uiso 1 calc
N22 N 0.4218(2) 0.34553(15) 0.20680(8) 0.0193(3) Uani 1 d
C22 C 0.5519(3) 0.48566(19) 0.22556(11) 0.0251(4) Uani 1 d
H22A H 0.4783 0.5523 0.2292 0.038 Uiso 1 calc
H22B H 0.6444 0.5153 0.1881 0.038 Uiso 1 calc
H22C H 0.6196 0.4826 0.2718 0.038 Uiso 1 calc
C23 C 0.3276(3) 0.24979(18) 0.25317(10) 0.0184(4) Uani 1 d
N23A N 0.2331(2) 0.13358(15) 0.21347(8) 0.0177(3) Uani 1 d
C24 C 0.1110(3) 0.00662(18) 0.23554(10) 0.0202(4) Uani 1 d
H24 H 0.0883 -0.0101 0.285 0.024 Uiso 1 calc
C25 C 0.0266(3) -0.09121(19) 0.18488(10) 0.0221(4) Uani 1 d
H25 H -0.0574 -0.1777 0.1992 0.027 Uiso 1 calc
C26 C 0.0595(3) -0.06894(19) 0.11019(10) 0.0231(4) Uani 1 d
H26 H -0.0023 -0.1402 0.0757 0.028 Uiso 1 calc
C27 C 0.1785(3) 0.0534(2) 0.08838(10) 0.0228(4) Uani 1 d
H27 H 0.2016 0.0681 0.0388 0.027 Uiso 1 calc
C27A C 0.2684(3) 0.15940(19) 0.14061(10) 0.0191(4) Uani 1 d
C231 C 0.3283(3) 0.26524(18) 0.33192(10) 0.0187(4) Uani 1 d
N232 N 0.3404(2) 0.15346(16) 0.36889(8) 0.0209(3) Uani 1 d
C233 C 0.3488(3) 0.1660(2) 0.44048(10) 0.0242(4) Uani 1 d
H233 H 0.3572 0.0881 0.4678 0.029 Uiso 1 calc
C234 C 0.3460(3) 0.2861(2) 0.47760(11) 0.0276(4) Uani 1 d
H234 H 0.3561 0.2911 0.5287 0.033 Uiso 1 calc
C235 C 0.3280(3) 0.3977(2) 0.43816(11) 0.0280(4) Uani 1 d
H235 H 0.3226 0.4806 0.4619 0.034 Uiso 1 calc
C236 C 0.3177(3) 0.3884(2) 0.36379(10) 0.0237(4) Uani 1 d
H236 H 0.3039 0.4636 0.3354 0.028 Uiso 1 calc
Cl1 Cl -0.11749(7) 0.74087(5) 0.35279(2) 0.02384(11) Uani 1 d
Cl2 Cl 0.20361(7) 0.62554(5) 0.10481(3) 0.02777(12) Uani 1 d
O1 O 0.7753(3) 0.53791(19) 0.04302(10) 0.0407(4) Uani 1 d
O2 O 0.6044(2) 0.74506(16) 0.03535(9) 0.0359(4) Uani 1 d
O3 O 0.1037(2) 0.56439(15) 0.26838(8) 0.0294(3) Uani 1 d
H1AO H 0.898(3) 0.575(3) 0.0544(15) 0.070(10) Uiso 1 d
H1BO H 0.778(4) 0.501(3) 0.0018(11) 0.085(12) Uiso 1 d
H2AO H 0.654(4) 0.676(3) 0.0381(16) 0.077(10) Uiso 1 d
H2BO H 0.501(3) 0.710(3) 0.0565(14) 0.060(9) Uiso 1 d
H3AO H 0.036(3) 0.606(2) 0.2879(11) 0.040(7) Uiso 1 d
H3BO H 0.116(4) 0.590(3) 0.2262(10) 0.068(10) Uiso 1 d

loop_
_atom_site_aniso_label
_atom_site_aniso_U_11
_atom_site_aniso_U_22
_atom_site_aniso_U_33
_atom_site_aniso_U_23
_atom_site_aniso_U_13
_atom_site_aniso_U_12
C11 0.0208(9) 0.0168(8) 0.0254(9) -0.0051(7) -0.0048(7) 0.0056(7)
N12 0.0177(8) 0.0137(7) 0.0226(8) -0.0011(6) -0.0019(6) 0.0039(6)
C12 0.0234(10) 0.0161(8) 0.0261(10) 0.0037(7) 0.0001(8) 0.0000(7)
C13 0.0168(9) 0.0138(8) 0.0215(9) 0.0011(7) -0.0008(7) 0.0049(6)
N13A 0.0179(7) 0.0142(7) 0.0187(7) -0.0003(6) -0.0004(6) 0.0050(6)
C14 0.0170(9) 0.0161(8) 0.0275(10) 0.0019(7) 0.0027(7) 0.0035(7)
C15 0.0251(10) 0.0253(10) 0.0251(10) 0.0052(8) 0.0066(8) 0.0101(8)
C16 0.0341(12) 0.0308(10) 0.0212(10) 0.0029(8) 0.0049(8) 0.0168(9)
C17 0.0299(11) 0.0271(10) 0.0215(9) -0.0035(8) -0.0020(8) 0.0147(8)
C17A 0.0206(9) 0.0193(9) 0.0238(9) -0.0033(7) -0.0045(7) 0.0102(7)
C131 0.0140(8) 0.0167(8) 0.0197(9) -0.0010(7) -0.0004(7) 0.0034(6)
N132 0.0157(7) 0.0158(7) 0.0212(8) -0.0001(6) 0.0003(6) 0.0019(6)
C133 0.0194(9) 0.0167(8) 0.0246(9) -0.0014(7) 0.0010(7) 0.0029(7)
C134 0.0194(9) 0.0220(9) 0.0216(9) -0.0032(7) -0.0007(7) 0.0003(7)
C135 0.0216(10) 0.0229(9) 0.0214(9) 0.0031(7) -0.0029(8) 0.0023(7)
C136 0.0181(9) 0.0176(8) 0.0225(9) 0.0013(7) -0.0019(7) 0.0043(7)
C21 0.0223(9) 0.0211(9) 0.0184(9) 0.0032(7) 0.0015(7) 0.0069(7)
N22 0.0199(8) 0.0172(7) 0.0206(8) 0.0017(6) 0.0012(6) 0.0052(6)
C22 0.0257(10) 0.0179(9) 0.0282(10) 0.0017(8) 0.0008(8) 0.0009(7)
C23 0.0172(9) 0.0169(8) 0.0217(9) 0.0014(7) 0.0008(7) 0.0061(7)
N23A 0.0165(7) 0.0171(7) 0.0198(8) 0.0010(6) 0.0007(6) 0.0056(6)
C24 0.0177(9) 0.0208(9) 0.0233(9) 0.0056(7) 0.0032(7) 0.0072(7)
C25 0.0190(9) 0.0194(9) 0.0276(10) 0.0020(7) 0.0003(8) 0.0053(7)
C26 0.0220(10) 0.0223(9) 0.0253(10) -0.0021(8) -0.0029(8) 0.0076(7)
C27 0.0239(10) 0.0270(10) 0.0190(9) -0.0015(7) -0.0016(8) 0.0102(8)
C27A 0.0197(9) 0.0211(9) 0.0185(9) 0.0020(7) 0.0021(7) 0.0090(7)
C231 0.0155(9) 0.0208(9) 0.0195(9) 0.0010(7) 0.0012(7) 0.0051(7)
N232 0.0174(8) 0.0228(8) 0.0210(8) 0.0040(6) 0.0028(6) 0.0034(6)
C233 0.0197(10) 0.0288(10) 0.0216(9) 0.0076(8) 0.0039(8) 0.0027(8)
C234 0.0225(10) 0.0395(12) 0.0184(9) 0.0007(8) 0.0038(8) 0.0051(8)
C235 0.0265(11) 0.0326(11) 0.0262(10) -0.0077(8) 0.0042(8) 0.0106(9)
C236 0.0236(10) 0.0251(10) 0.0244(10) -0.0010(8) 0.0003(8) 0.0106(8)
Cl1 0.0283(3) 0.0235(2) 0.0191(2) 0.00050(17) 0.00317(18) 0.00659(18)
Cl2 0.0280(3) 0.0245(2) 0.0262(2) -0.00287(18) 0.0028(2) 0.00057(18)
O1 0.0400(10) 0.0466(10) 0.0399(10) -0.0100(8) -0.0043(8) 0.0208(8)
O2 0.0335(9) 0.0275(8) 0.0468(10) 0.0058(7) 0.0109(8) 0.0078(7)
O3 0.0331(9) 0.0300(8) 0.0271(8) 0.0013(6) 0.0027(7) 0.0121(7)

loop_
_atom_type_symbol
_atom_type_description
_atom_type_scat_dispersion_real
_atom_type_scat_dispersion_imag
_atom_type_scat_source
C C 0.0033 0.0016 'International Tables Vol C Tables 4.2.6.8 and 6.1.1.4'
H H 0 0 'International Tables Vol C Tables 4.2.6.8 and 6.1.1.4'
N N 0.0061 0.0033 'International Tables Vol C Tables 4.2.6.8 and 6.1.1.4'
Cl Cl 0.1484 0.1585 'International Tables Vol C Tables 4.2.6.8 and 6.1.1.4'
O O 0.0106 0.006 'International Tables Vol C Tables 4.2.6.8 and 6.1.1.4'

loop_
_exptl_crystal_face_index_h
_exptl_crystal_face_index_k
_exptl_crystal_face_index_l
_exptl_crystal_face_perp_dist
0 1 -1 0.0575
0 -1 1 0.0602
0 1 0 0.0574
0 -1 0 0.0649
0 0 1 0.036
0 0 -1 0.0667
-1 0 0 0.2256
1 0 0 0.2363
1 -1 -2 0.2203

loop_
_geom_angle_atom_site_label_1
_geom_angle_atom_site_label_2
_geom_angle_atom_site_label_3
_geom_angle
N12 C11 C17A 107.32(16)
N12 C11 H11 126.3
C17A C11 H11 126.3
C13 N12 C11 110.63(15)
C13 N12 C12 126.17(15)
C11 N12 C12 123.11(15)
N12 C12 H12A 109.5
N12 C12 H12B 109.5
H12A C12 H12B 109.5
N12 C12 H12C 109.5
H12A C12 H12C 109.5
H12B C12 H12C 109.5
N12 C13 N13A 106.64(15)
N12 C13 C131 127.82(16)
N13A C13 C131 125.49(16)
C13 N13A C14 129.05(16)
C13 N13A C17A 109.31(15)
C14 N13A C17A 121.56(15)
C15 C14 N13A 118.08(18)
C15 C14 H14 121
N13A C14 H14 121
C14 C15 C16 121.91(19)
C14 C15 H15 119
C16 C15 H15 119
C17 C16 C15 120.04(18)
C17 C16 H16 120
C15 C16 H16 120
C16 C17 C17A 119.30(18)
C16 C17 H17 120.4
C17A C17 H17 120.4
C11 C17A N13A 106.09(16)
C11 C17A C17 134.85(18)
N13A C17A C17 119.06(17)
N132 C131 C136 123.81(16)
N132 C131 C13 114.33(15)
C136 C131 C13 121.86(15)
C133 N132 C131 117.14(16)
N132 C133 C134 123.07(16)
N132 C133 H133 118.5
C134 C133 H133 118.5
C135 C134 C133 118.89(17)
C135 C134 H134 120.6
C133 C134 H134 120.6
C134 C135 C136 119.24(18)
C134 C135 H135 120.4
C136 C135 H135 120.4
C131 C136 C135 117.73(16)
C131 C136 H136 121.1
C135 C136 H136 121.1
N22 C21 C27A 107.51(16)
N22 C21 H21 126.2
C27A C21 H21 126.2
C23 N22 C21 110.45(15)
C23 N22 C22 126.43(16)
C21 N22 C22 123.05(16)
N22 C22 H22A 109.5
N22 C22 H22B 109.5
H22A C22 H22B 109.5
N22 C22 H22C 109.5
H22A C22 H22C 109.5
H22B C22 H22C 109.5
N22 C23 N23A 106.83(15)
N22 C23 C231 127.22(16)
N23A C23 C231 125.94(16)
C23 N23A C24 129.53(15)
C23 N23A C27A 108.95(15)
C24 N23A C27A 121.47(15)
C25 C24 N23A 118.24(17)
C25 C24 H24 120.9
N23A C24 H24 120.9
C24 C25 C26 121.92(18)
C24 C25 H25 119
C26 C25 H25 119
C27 C26 C25 120.23(18)
C27 C26 H26 119.9
C25 C26 H26 119.9
C26 C27 C27A 119.18(17)
C26 C27 H27 120.4
C27A C27 H27 120.4
C21 C27A N23A 106.24(16)
C21 C27A C27 134.78(18)
N23A C27A C27 118.96(16)
N232 C231 C236 123.95(17)
N232 C231 C23 115.07(15)
C236 C231 C23 120.97(16)
C233 N232 C231 116.55(16)
N232 C233 C234 124.01(18)
N232 C233 H233 118
C234 C233 H233 118
C235 C234 C233 118.06(18)
C235 C234 H234 121
C233 C234 H234 121
C234 C235 C236 119.65(18)
C234 C235 H235 120.2
C236 C235 H235 120.2
C235 C236 C231 117.71(18)
C235 C236 H236 121.1
C231 C236 H236 121.1
H1AO O1 H1BO 102(2)
H2AO O2 H2BO 100(2)
H3AO O3 H3BO 108(2)

loop_
_geom_bond_atom_site_label_1
_geom_bond_atom_site_label_2
_geom_bond_distance
C11 N12 1.365(2)
C11 C17A 1.373(3)
C11 H11 0.95
N12 C13 1.347(2)
N12 C12 1.470(2)
C12 H12A 0.98
C12 H12B 0.98
C12 H12C 0.98
C13 N13A 1.357(2)
C13 C131 1.464(2)
N13A C14 1.397(2)
N13A C17A 1.400(2)
C14 C15 1.344(3)
C14 H14 0.95
C15 C16 1.432(3)
C15 H15 0.95
C16 C17 1.353(3)
C16 H16 0.95
C17 C17A 1.416(3)
C17 H17 0.95
C131 N132 1.348(2)
C131 C136 1.389(2)
N132 C133 1.336(2)
C133 C134 1.391(3)
C133 H133 0.95
C134 C135 1.381(3)
C134 H134 0.95
C135 C136 1.389(3)
C135 H135 0.95
C136 H136 0.95
C21 N22 1.364(2)
C21 C27A 1.369(3)
C21 H21 0.95
N22 C23 1.347(2)
N22 C22 1.474(2)
C22 H22A 0.98
C22 H22B 0.98
C22 H22C 0.98
C23 N23A 1.358(2)
C23 C231 1.471(2)
N23A C24 1.398(2)
N23A C27A 1.402(2)
C24 C25 1.344(3)
C24 H24 0.95
C25 C26 1.428(3)
C25 H25 0.95
C26 C27 1.354(3)
C26 H26 0.95
C27 C27A 1.421(3)
C27 H27 0.95
C231 N232 1.341(2)
C231 C236 1.390(2)
N232 C233 1.333(2)
C233 C234 1.389(3)
C233 H233 0.95
C234 C235 1.377(3)
C234 H234 0.95
C235 C236 1.383(3)
C235 H235 0.95
C236 H236 0.95
O1 H1AO 0.880(17)
O1 H1BO 0.854(16)
O2 H2AO 0.874(16)
O2 H2BO 0.851(16)
O3 H3AO 0.831(15)
O3 H3BO 0.828(16)

loop_
_geom_hbond_atom_site_label_D
_geom_hbond_atom_site_label_H
_geom_hbond_atom_site_label_A
_geom_hbond_distance_DH
_geom_hbond_distance_HA
_geom_hbond_distance_DA
_geom_hbond_angle_DHA
_geom_hbond_site_symmetry_A
O1 H1AO Cl2 0.880(17) 2.308(18) 3.1672(19) 165(3) 1_655
O1 H1BO Cl2 0.854(16) 2.375(17) 3.2234(17) 173(3) 2_665
O2 H2AO O1 0.874(16) 1.856(16) 2.729(2) 176(3) .
O2 H2BO Cl2 0.851(16) 2.324(16) 3.1711(17) 174(3) .
O3 H3AO Cl1 0.831(15) 2.359(15) 3.1841(15) 172(2) .
O3 H3BO Cl2 0.828(16) 2.375(16) 3.1820(16) 165(2) .
